data_1512016
loop_
_publ_author_name
'Qiu, Yanxuan'
'Yang, Meng'
'Chen, Wenbin'
'Su, Yuzhi'
'Ouyang, Zhenjie'
'Yan, Hua'
'Gao, Feixian'
'Dong, Wen'

_publ_section_title
;
 Crystal structures, UV spectra of solid iodide anionic water clusters
 I(-)(H2O)(1-4), and electrochemical reaction of I(-)(H2O)(1-4)
 \\rightarrow I&#x00B7; + e(-)(H2O)(1-4).
;
_journal_issue 19
_journal_name_full 'The journal of physical chemistry. A'
_journal_page_first 4051
_journal_page_last 4056
_journal_paper_doi 10.1021/jp402279k
_journal_volume 117
_journal_year 2013
_chemical_formula_sum 'C36 H30 Fe I2 N6 O3'
_chemical_formula_weight 904.31
_space_group_IT_number 14
_symmetry_cell_setting monoclinic
_symmetry_space_group_name_Hall '-P 2ybc'
_symmetry_space_group_name_H-M 'P 1 21/c 1'
_atom_sites_solution_hydrogens geom
_atom_sites_solution_primary direct
_atom_sites_solution_secondary difmap
_audit_creation_method SHELXL-97
_cell_angle_alpha 90.00
_cell_angle_beta 103.911(2)
_cell_angle_gamma 90.00
_cell_formula_units_Z 4
_cell_length_a 20.2533(9)
_cell_length_b 16.2649(7)
_cell_length_c 10.5531(5)
_cell_measurement_reflns_used 9982
_cell_measurement_temperature 296(2)
_cell_measurement_theta_max 27.543
_cell_measurement_theta_min 2.350
_cell_volume 3374.4(3)
_computing_cell_refinement 'Bruker SMART'
_computing_data_collection 'Bruker SMART'
_computing_data_reduction 'Bruker SMART'
_computing_molecular_graphics 'Bruker SHELXTL'
_computing_publication_material 'Bruker SHELXTL'
_computing_structure_refinement 'SHELXL-97 (Sheldrick, 1997)'
_computing_structure_solution 'SHELXS-97 (Sheldrick, 1990)'
_diffrn_ambient_temperature 296(2)
_diffrn_measured_fraction_theta_full 0.994
_diffrn_measured_fraction_theta_max 0.994
_diffrn_measurement_device_type 'CCD area detector'
_diffrn_measurement_method 'phi and omega scans'
_diffrn_radiation_monochromator graphite
_diffrn_radiation_source 'fine-focus sealed tube'
_diffrn_radiation_type MoK\a
_diffrn_radiation_wavelength 0.71073
_diffrn_reflns_av_R_equivalents 0.0248
_diffrn_reflns_av_sigmaI/netI 0.0192
_diffrn_reflns_limit_h_max 24
_diffrn_reflns_limit_h_min -24
_diffrn_reflns_limit_k_max 20
_diffrn_reflns_limit_k_min -19
_diffrn_reflns_limit_l_max 13
_diffrn_reflns_limit_l_min -9
_diffrn_reflns_number 25198
_diffrn_reflns_theta_full 26.00
_diffrn_reflns_theta_max 26.00
_diffrn_reflns_theta_min 1.62
_diffrn_standards_decay_% none
_diffrn_standards_interval_count none
_diffrn_standards_interval_time none
_diffrn_standards_number none
_exptl_absorpt_coefficient_mu 2.323
_exptl_absorpt_correction_T_max 0.858
_exptl_absorpt_correction_T_min 0.719
_exptl_absorpt_correction_type empirical
_exptl_absorpt_process_details SADABS
_exptl_crystal_colour darkred
_exptl_crystal_density_diffrn 1.780
_exptl_crystal_density_method 'not measured'
_exptl_crystal_description block
_exptl_crystal_F_000 1776
_exptl_crystal_size_max 0.162
_exptl_crystal_size_mid 0.122
_exptl_crystal_size_min 0.066
_refine_diff_density_max 0.639
_refine_diff_density_min -0.801
_refine_diff_density_rms 0.077
_refine_ls_extinction_method none
_refine_ls_goodness_of_fit_ref 1.103
_refine_ls_hydrogen_treatment constr
_refine_ls_matrix_type full
_refine_ls_number_parameters 442
_refine_ls_number_reflns 6574
_refine_ls_number_restraints 0
_refine_ls_restrained_S_all 1.103
_refine_ls_R_factor_all 0.0234
_refine_ls_R_factor_gt 0.0222
_refine_ls_shift/su_max 0.003
_refine_ls_shift/su_mean 0.000
_refine_ls_structure_factor_coef Fsqd
_refine_ls_weighting_details
;
calc w=1/[\s^2^(Fo^2^)+(0.0251P)^2^+3.7262P] where P=(Fo^2^+2Fc^2^)/3
;
_refine_ls_weighting_scheme calc
_refine_ls_wR_factor_gt 0.0552
_refine_ls_wR_factor_ref 0.0558
_reflns_number_gt 6307
_reflns_number_total 6611
_reflns_threshold_expression >2sigma(I)
_cod_data_source_file jp402279k_si_002.cif
_cod_data_source_block 1
_cod_depositor_comments
;
The following automatic conversions were performed:

'_symmetry_cell_setting' value 'Monoclinic' changed to 'monoclinic'
according to /home/saulius/struct/CIF-dictionaries/cif_core.dic
dictionary named 'cif_core.dic' version 2.3.1 from 2005-06-27.

Automatic conversion script
Id: cif_fix_values 1891 2012-01-12 08:04:46Z andrius 
;
_cod_original_sg_symbol_H-M P2(1)/c
_cod_database_code 1512016

loop_
_symmetry_equiv_pos_as_xyz
'x, y, z'
'-x, y+1/2, -z+1/2'
'-x, -y, -z'
'x, -y-1/2, z-1/2'

loop_
_atom_site_label
_atom_site_type_symbol
_atom_site_fract_x
_atom_site_fract_y
_atom_site_fract_z
_atom_site_U_iso_or_equiv
_atom_site_adp_type
_atom_site_occupancy
_atom_site_symmetry_multiplicity
_atom_site_calc_flag
_atom_site_refinement_flags
Fe3 Fe 0.257018(14) 0.482821(18) 0.93002(3) 0.00945(7) Uani 1 1 d .
I1 I 0.454554(7) 0.664744(9) 0.359524(14) 0.02026(5) Uani 1 1 d .
N1 N 0.18176(9) 0.48331(11) 1.01862(16) 0.0115(3) Uani 1 1 d .
N2 N 0.26959(9) 0.59670(11) 0.99646(16) 0.0124(4) Uani 1 1 d .
N3 N 0.19616(9) 0.51956(11) 0.76434(17) 0.0119(3) Uani 1 1 d .
N4 N 0.32784(9) 0.49549(11) 0.83166(17) 0.0116(3) Uani 1 1 d .
N5 N 0.24408(9) 0.36621(11) 0.87729(16) 0.0118(3) Uani 1 1 d .
N6 N 0.32056(8) 0.43551(11) 1.08478(16) 0.0121(3) Uani 1 1 d .
C1 C 0.13759(10) 0.42394(14) 1.02806(19) 0.0137(4) Uani 1 1 d .
H1A H 0.1427 0.3725 0.9931 0.016 Uiso 1 1 calc R
C2 C 0.08384(11) 0.43615(15) 1.0886(2) 0.0172(4) Uani 1 1 d .
H2A H 0.0545 0.3930 1.0942 0.021 Uiso 1 1 calc R
C3 C 0.07453(11) 0.51167(15) 1.1395(2) 0.0169(4) Uani 1 1 d .
H3A H 0.0385 0.5205 1.1785 0.020 Uiso 1 1 calc R
C4 C 0.12027(10) 0.57575(14) 1.13206(19) 0.0141(4) Uani 1 1 d .
C5 C 0.17306(10) 0.55808(13) 1.07123(19) 0.0124(4) Uani 1 1 d .
C6 C 0.22159(10) 0.61958(13) 1.06113(19) 0.0126(4) Uani 1 1 d .
C7 C 0.21912(11) 0.69750(13) 1.1172(2) 0.0158(4) Uani 1 1 d .
C8 C 0.27060(12) 0.75344(14) 1.1080(2) 0.0192(5) Uani 1 1 d .
H8A H 0.2721 0.8052 1.1460 0.023 Uiso 1 1 calc R
C9 C 0.31883(12) 0.73099(14) 1.0424(2) 0.0199(5) Uani 1 1 d .
H9A H 0.3528 0.7678 1.0349 0.024 Uiso 1 1 calc R
C10 C 0.31647(11) 0.65253(14) 0.9870(2) 0.0156(4) Uani 1 1 d .
H10A H 0.3490 0.6387 0.9416 0.019 Uiso 1 1 calc R
C11 C 0.11700(11) 0.65687(14) 1.1839(2) 0.0168(4) Uani 1 1 d .
H11A H 0.0814 0.6702 1.2217 0.020 Uiso 1 1 calc R
C12 C 0.16475(11) 0.71453(14) 1.1790(2) 0.0179(5) Uani 1 1 d .
H12A H 0.1622 0.7659 1.2162 0.022 Uiso 1 1 calc R
C13 C 0.12898(11) 0.53141(14) 0.7334(2) 0.0150(4) Uani 1 1 d .
H13A H 0.1053 0.5259 0.7984 0.018 Uiso 1 1 calc R
C14 C 0.09274(11) 0.55180(14) 0.6066(2) 0.0178(5) Uani 1 1 d .
H14A H 0.0459 0.5591 0.5887 0.021 Uiso 1 1 calc R
C15 C 0.12607(11) 0.56100(15) 0.5091(2) 0.0188(5) Uani 1 1 d .
H15A H 0.1021 0.5739 0.4247 0.023 Uiso 1 1 calc R
C16 C 0.19728(11) 0.55072(13) 0.5384(2) 0.0146(4) Uani 1 1 d .
C17 C 0.22973(10) 0.52988(12) 0.66750(19) 0.0115(4) Uani 1 1 d .
C18 C 0.30162(10) 0.51989(12) 0.7052(2) 0.0116(4) Uani 1 1 d .
C19 C 0.34146(11) 0.53518(13) 0.6160(2) 0.0132(4) Uani 1 1 d .
C20 C 0.41248(11) 0.52695(13) 0.6615(2) 0.0158(4) Uani 1 1 d .
H20A H 0.4412 0.5382 0.6068 0.019 Uiso 1 1 calc R
C21 C 0.43864(11) 0.50198(14) 0.7879(2) 0.0169(4) Uani 1 1 d .
H21A H 0.4854 0.4955 0.8191 0.020 Uiso 1 1 calc R
C22 C 0.39503(11) 0.48624(13) 0.8698(2) 0.0146(4) Uani 1 1 d .
H22A H 0.4138 0.4685 0.9546 0.018 Uiso 1 1 calc R
C23 C 0.23901(11) 0.56219(14) 0.4472(2) 0.0174(4) Uani 1 1 d .
H23A H 0.2184 0.5738 0.3604 0.021 Uiso 1 1 calc R
C24 C 0.30777(11) 0.55648(14) 0.4848(2) 0.0162(4) Uani 1 1 d .
H24A H 0.3335 0.5666 0.4243 0.019 Uiso 1 1 calc R
C25 C 0.20521(11) 0.33178(14) 0.7704(2) 0.0154(4) Uani 1 1 d .
H25A H 0.1792 0.3659 0.7069 0.018 Uiso 1 1 calc R
C26 C 0.20157(11) 0.24726(15) 0.7493(2) 0.0193(5) Uani 1 1 d .
H26A H 0.1732 0.2263 0.6735 0.023 Uiso 1 1 calc R
C27 C 0.23971(12) 0.19481(14) 0.8399(2) 0.0195(5) Uani 1 1 d .
H27A H 0.2375 0.1383 0.8264 0.023 Uiso 1 1 calc R
C28 C 0.28211(11) 0.22823(14) 0.9535(2) 0.0166(4) Uani 1 1 d .
C29 C 0.28262(10) 0.31370(13) 0.9674(2) 0.0123(4) Uani 1 1 d .
C30 C 0.32424(10) 0.35200(13) 1.0802(2) 0.0123(4) Uani 1 1 d .
C31 C 0.36595(11) 0.30369(14) 1.1786(2) 0.0161(4) Uani 1 1 d .
C32 C 0.40589(11) 0.34529(15) 1.2874(2) 0.0191(5) Uani 1 1 d .
H32A H 0.4344 0.3163 1.3548 0.023 Uiso 1 1 calc R
C33 C 0.40188(11) 0.42963(15) 1.2919(2) 0.0182(5) Uani 1 1 d .
H33A H 0.4279 0.4580 1.3632 0.022 Uiso 1 1 calc R
C34 C 0.35884(10) 0.47321(14) 1.1899(2) 0.0147(4) Uani 1 1 d .
H34A H 0.3568 0.5302 1.1955 0.018 Uiso 1 1 calc R
C35 C 0.36496(11) 0.21627(15) 1.1624(2) 0.0205(5) Uani 1 1 d .
H35A H 0.3922 0.1836 1.2265 0.025 Uiso 1 1 calc R
C36 C 0.32504(12) 0.18037(15) 1.0553(2) 0.0210(5) Uani 1 1 d .
H36A H 0.3254 0.1234 1.0474 0.025 Uiso 1 1 calc R
O1W O -0.06221(11) 0.31355(15) 0.1305(2) 0.0466(6) Uani 1 1 d .
H1WA H -0.0329 0.3068 0.2024 0.070 Uiso 1 1 d R
H1WB H -0.0469 0.2916 0.0702 0.070 Uiso 1 1 d R
O2W O 0.49254(11) 0.64601(12) 0.03889(18) 0.0351(4) Uani 1 1 d .
H2WA H 0.4825 0.6563 0.1109 0.053 Uiso 1 1 d R
H2WB H 0.4879 0.6900 -0.0059 0.053 Uiso 1 1 d R
O3W O 0.03113(9) 0.11941(11) 0.22786(17) 0.0274(4) Uani 1 1 d .
H3WA H 0.0388 0.1327 0.1549 0.041 Uiso 1 1 d R
H3WB H 0.0468 0.1571 0.2826 0.041 Uiso 1 1 d R
I2 I 0.05970(18) 0.2952(2) 0.4348(3) 0.0201(3) Uani 0.50 1 d P
I2' I 0.06405(19) 0.3025(3) 0.4352(3) 0.0325(7) Uani 0.50 1 d P

loop_
_atom_site_aniso_label
_atom_site_aniso_U_11
_atom_site_aniso_U_22
_atom_site_aniso_U_33
_atom_site_aniso_U_23
_atom_site_aniso_U_13
_atom_site_aniso_U_12
Fe3 0.00850(14) 0.00981(15) 0.00985(13) 0.00060(10) 0.00187(11) 0.00052(10)
I1 0.01895(8) 0.02370(9) 0.01927(8) -0.00431(6) 0.00681(6) -0.00543(6)
N1 0.0111(8) 0.0128(9) 0.0097(8) 0.0018(6) 0.0012(6) 0.0002(7)
N2 0.0107(8) 0.0135(9) 0.0127(8) 0.0024(7) 0.0021(7) 0.0010(7)
N3 0.0116(8) 0.0100(9) 0.0144(8) 0.0007(7) 0.0034(7) 0.0005(6)
N4 0.0116(8) 0.0096(9) 0.0133(8) -0.0013(7) 0.0025(7) 0.0004(6)
N5 0.0109(8) 0.0127(9) 0.0126(8) -0.0001(7) 0.0040(7) 0.0003(7)
N6 0.0099(8) 0.0148(9) 0.0121(8) 0.0001(7) 0.0036(7) -0.0007(7)
C1 0.0133(10) 0.0151(11) 0.0119(9) 0.0014(8) 0.0011(8) -0.0015(8)
C2 0.0136(10) 0.0217(12) 0.0164(10) 0.0028(9) 0.0036(8) -0.0047(9)
C3 0.0115(10) 0.0264(12) 0.0127(10) 0.0022(9) 0.0026(8) -0.0001(9)
C4 0.0114(10) 0.0197(11) 0.0107(9) 0.0030(8) 0.0018(8) 0.0023(8)
C5 0.0117(9) 0.0149(11) 0.0093(9) 0.0022(8) 0.0000(7) 0.0034(8)
C6 0.0112(9) 0.0138(11) 0.0120(9) 0.0020(8) 0.0013(8) 0.0030(8)
C7 0.0178(11) 0.0144(11) 0.0151(10) 0.0015(8) 0.0036(8) 0.0033(8)
C8 0.0217(11) 0.0109(11) 0.0247(11) -0.0014(9) 0.0051(9) 0.0010(9)
C9 0.0191(11) 0.0140(11) 0.0271(12) 0.0005(9) 0.0067(9) -0.0036(9)
C10 0.0137(10) 0.0145(11) 0.0197(10) 0.0015(8) 0.0062(8) -0.0001(8)
C11 0.0153(10) 0.0203(12) 0.0160(10) 0.0005(8) 0.0060(8) 0.0061(9)
C12 0.0207(11) 0.0141(11) 0.0196(11) -0.0020(8) 0.0061(9) 0.0053(9)
C13 0.0120(10) 0.0159(11) 0.0175(10) 0.0022(8) 0.0041(8) 0.0009(8)
C14 0.0117(10) 0.0187(12) 0.0209(11) 0.0028(9) 0.0003(8) 0.0021(8)
C15 0.0175(11) 0.0222(12) 0.0142(10) 0.0038(9) -0.0013(8) 0.0004(9)
C16 0.0167(10) 0.0131(11) 0.0135(10) 0.0003(8) 0.0022(8) -0.0013(8)
C17 0.0136(10) 0.0084(10) 0.0127(9) 0.0000(7) 0.0036(8) -0.0003(8)
C18 0.0130(10) 0.0086(10) 0.0133(9) -0.0018(7) 0.0036(8) 0.0000(7)
C19 0.0146(10) 0.0092(10) 0.0163(10) -0.0018(8) 0.0048(8) -0.0010(8)
C20 0.0149(10) 0.0154(11) 0.0194(10) -0.0032(8) 0.0086(8) -0.0022(8)
C21 0.0105(10) 0.0192(12) 0.0211(11) -0.0011(9) 0.0041(8) 0.0008(8)
C22 0.0140(10) 0.0151(11) 0.0137(10) 0.0005(8) 0.0012(8) 0.0019(8)
C23 0.0213(11) 0.0187(12) 0.0116(10) 0.0022(8) 0.0025(8) -0.0007(9)
C24 0.0207(11) 0.0161(11) 0.0137(10) -0.0013(8) 0.0077(8) -0.0013(9)
C25 0.0127(10) 0.0179(12) 0.0155(10) -0.0012(8) 0.0033(8) -0.0002(8)
C26 0.0173(11) 0.0202(12) 0.0205(11) -0.0068(9) 0.0044(9) -0.0039(9)
C27 0.0196(11) 0.0130(11) 0.0274(12) -0.0030(9) 0.0085(10) -0.0015(9)
C28 0.0150(10) 0.0142(11) 0.0226(11) 0.0016(9) 0.0086(9) 0.0020(8)
C29 0.0100(10) 0.0126(10) 0.0154(10) 0.0016(8) 0.0053(8) 0.0010(8)
C30 0.0090(9) 0.0144(11) 0.0144(10) 0.0022(8) 0.0047(8) 0.0011(8)
C31 0.0114(10) 0.0215(12) 0.0161(10) 0.0045(9) 0.0043(8) 0.0038(8)
C32 0.0126(10) 0.0282(13) 0.0159(10) 0.0072(9) 0.0022(8) 0.0039(9)
C33 0.0123(10) 0.0285(13) 0.0126(10) -0.0009(9) 0.0008(8) -0.0016(9)
C34 0.0127(10) 0.0173(11) 0.0143(10) -0.0016(8) 0.0036(8) -0.0009(8)
C35 0.0163(11) 0.0211(12) 0.0249(12) 0.0098(9) 0.0066(9) 0.0060(9)
C36 0.0212(11) 0.0135(11) 0.0301(12) 0.0052(9) 0.0099(10) 0.0038(9)
O1W 0.0424(13) 0.0609(15) 0.0311(11) 0.0074(10) -0.0016(9) 0.0067(11)
O2W 0.0482(12) 0.0300(11) 0.0291(10) 0.0085(8) 0.0133(9) 0.0148(9)
O3W 0.0308(10) 0.0269(10) 0.0291(9) 0.0002(7) 0.0158(8) -0.0020(8)
I2 0.0224(4) 0.0222(4) 0.0155(5) -0.0029(3) 0.0040(4) 0.0054(3)
I2' 0.0328(9) 0.0336(11) 0.0246(7) -0.0081(5) -0.0058(5) 0.0154(7)

loop_
_atom_type_symbol
_atom_type_description
_atom_type_scat_dispersion_real
_atom_type_scat_dispersion_imag
_atom_type_scat_source
C C 0.0033 0.0016 'International Tables Vol C Tables 4.2.6.8 and 6.1.1.4'
H H 0.0000 0.0000 'International Tables Vol C Tables 4.2.6.8 and 6.1.1.4'
N N 0.0061 0.0033 'International Tables Vol C Tables 4.2.6.8 and 6.1.1.4'
O O 0.0106 0.0060 'International Tables Vol C Tables 4.2.6.8 and 6.1.1.4'
Fe Fe 0.3463 0.8444 'International Tables Vol C Tables 4.2.6.8 and 6.1.1.4'
I I -0.4742 1.8119 'International Tables Vol C Tables 4.2.6.8 and 6.1.1.4'

loop_
_geom_angle_atom_site_label_1
_geom_angle_atom_site_label_2
_geom_angle_atom_site_label_3
_geom_angle
N1 Fe3 N4 172.87(7)
N1 Fe3 N3 91.69(7)
N4 Fe3 N3 83.14(7)
N1 Fe3 N2 82.89(7)
N4 Fe3 N2 92.34(7)
N3 Fe3 N2 91.74(7)
N1 Fe3 N6 91.94(7)
N4 Fe3 N6 93.67(7)
N3 Fe3 N6 173.59(7)
N2 Fe3 N6 93.95(7)
N1 Fe3 N5 94.14(7)
N4 Fe3 N5 90.92(7)
N3 Fe3 N5 91.65(7)
N2 Fe3 N5 175.55(7)
N6 Fe3 N5 82.82(7)
C1 N1 C5 117.33(18)
C1 N1 Fe3 129.83(15)
C5 N1 Fe3 112.75(14)
C10 N2 C6 117.14(19)
C10 N2 Fe3 130.15(15)
C6 N2 Fe3 112.71(14)
C13 N3 C17 117.43(18)
C13 N3 Fe3 130.00(15)
C17 N3 Fe3 112.48(13)
C22 N4 C18 117.11(18)
C22 N4 Fe3 130.42(15)
C18 N4 Fe3 112.45(13)
C25 N5 C29 116.49(19)
C25 N5 Fe3 130.73(15)
C29 N5 Fe3 112.78(14)
C34 N6 C30 117.41(18)
C34 N6 Fe3 129.68(15)
C30 N6 Fe3 112.91(14)
N1 C1 C2 122.6(2)
N1 C1 H1A 118.7
C2 C1 H1A 118.7
C3 C2 C1 120.0(2)
C3 C2 H2A 120.0
C1 C2 H2A 120.0
C2 C3 C4 119.1(2)
C2 C3 H3A 120.5
C4 C3 H3A 120.5
C5 C4 C3 117.2(2)
C5 C4 C11 118.2(2)
C3 C4 C11 124.5(2)
N1 C5 C4 123.7(2)
N1 C5 C6 115.85(18)
C4 C5 C6 120.4(2)
N2 C6 C7 123.9(2)
N2 C6 C5 115.64(19)
C7 C6 C5 120.47(19)
C8 C7 C6 117.0(2)
C8 C7 C12 124.7(2)
C6 C7 C12 118.3(2)
C9 C8 C7 119.4(2)
C9 C8 H8A 120.3
C7 C8 H8A 120.3
C8 C9 C10 119.7(2)
C8 C9 H9A 120.2
C10 C9 H9A 120.2
N2 C10 C9 122.8(2)
N2 C10 H10A 118.6
C9 C10 H10A 118.6
C12 C11 C4 121.5(2)
C12 C11 H11A 119.3
C4 C11 H11A 119.3
C11 C12 C7 121.0(2)
C11 C12 H12A 119.5
C7 C12 H12A 119.5
N3 C13 C14 122.4(2)
N3 C13 H13A 118.8
C14 C13 H13A 118.8
C15 C14 C13 120.3(2)
C15 C14 H14A 119.9
C13 C14 H14A 119.9
C14 C15 C16 119.09(19)
C14 C15 H15A 120.5
C16 C15 H15A 120.5
C17 C16 C15 117.15(19)
C17 C16 C23 117.87(19)
C15 C16 C23 124.96(19)
N3 C17 C16 123.64(19)
N3 C17 C18 115.87(18)
C16 C17 C18 120.48(19)
N4 C18 C19 123.67(19)
N4 C18 C17 115.83(18)
C19 C18 C17 120.49(19)
C18 C19 C20 117.37(19)
C18 C19 C24 118.37(19)
C20 C19 C24 124.2(2)
C21 C20 C19 118.9(2)
C21 C20 H20A 120.6
C19 C20 H20A 120.6
C20 C21 C22 120.1(2)
C20 C21 H21A 120.0
C22 C21 H21A 120.0
N4 C22 C21 122.89(19)
N4 C22 H22A 118.6
C21 C22 H22A 118.6
C24 C23 C16 121.5(2)
C24 C23 H23A 119.2
C16 C23 H23A 119.2
C23 C24 C19 121.1(2)
C23 C24 H24A 119.4
C19 C24 H24A 119.4
N5 C25 C26 123.2(2)
N5 C25 H25A 118.4
C26 C25 H25A 118.4
C27 C26 C25 120.2(2)
C27 C26 H26A 119.9
C25 C26 H26A 119.9
C26 C27 C28 118.7(2)
C26 C27 H27A 120.7
C28 C27 H27A 120.7
C29 C28 C27 117.5(2)
C29 C28 C36 118.2(2)
C27 C28 C36 124.3(2)
N5 C29 C28 123.9(2)
N5 C29 C30 115.46(19)
C28 C29 C30 120.65(19)
N6 C30 C31 123.9(2)
N6 C30 C29 116.04(18)
C31 C30 C29 120.1(2)
C32 C31 C30 117.2(2)
C32 C31 C35 124.3(2)
C30 C31 C35 118.5(2)
C33 C32 C31 118.7(2)
C33 C32 H32A 120.6
C31 C32 H32A 120.6
C32 C33 C34 120.5(2)
C32 C33 H33A 119.7
C34 C33 H33A 119.7
N6 C34 C33 122.2(2)
N6 C34 H34A 118.9
C33 C34 H34A 118.9
C36 C35 C31 121.1(2)
C36 C35 H35A 119.4
C31 C35 H35A 119.4
C35 C36 C28 121.5(2)
C35 C36 H36A 119.2
C28 C36 H36A 119.2
H1WA O1W H1WB 108.2
H2WA O2W H2WB 108.3
H3WA O3W H3WB 108.2

loop_
_geom_bond_atom_site_label_1
_geom_bond_atom_site_label_2
_geom_bond_distance
Fe3 N1 1.9704(18)
Fe3 N4 1.9732(18)
Fe3 N3 1.9742(17)
Fe3 N2 1.9752(18)
Fe3 N6 1.9761(17)
Fe3 N5 1.9763(18)
N1 C1 1.336(3)
N1 C5 1.366(3)
N2 C10 1.335(3)
N2 C6 1.367(3)
N3 C13 1.335(3)
N3 C17 1.367(3)
N4 C22 1.332(3)
N4 C18 1.371(3)
N5 C25 1.334(3)
N5 C29 1.373(3)
N6 C34 1.339(3)
N6 C30 1.362(3)
C1 C2 1.403(3)
C1 H1A 0.9300
C2 C3 1.372(3)
C2 H2A 0.9300
C3 C4 1.409(3)
C3 H3A 0.9300
C4 C5 1.403(3)
C4 C11 1.436(3)
C5 C6 1.424(3)
C6 C7 1.405(3)
C7 C8 1.404(3)
C7 C12 1.435(3)
C8 C9 1.376(3)
C8 H8A 0.9300
C9 C10 1.400(3)
C9 H9A 0.9300
C10 H10A 0.9300
C11 C12 1.357(3)
C11 H11A 0.9300
C12 H12A 0.9300
C13 C14 1.403(3)
C13 H13A 0.9300
C14 C15 1.367(3)
C14 H14A 0.9300
C15 C16 1.410(3)
C15 H15A 0.9300
C16 C17 1.405(3)
C16 C23 1.438(3)
C17 C18 1.423(3)
C18 C19 1.402(3)
C19 C20 1.409(3)
C19 C24 1.431(3)
C20 C21 1.373(3)
C20 H20A 0.9300
C21 C22 1.400(3)
C21 H21A 0.9300
C22 H22A 0.9300
C23 C24 1.356(3)
C23 H23A 0.9300
C24 H24A 0.9300
C25 C26 1.392(3)
C25 H25A 0.9300
C26 C27 1.373(3)
C26 H26A 0.9300
C27 C28 1.406(3)
C27 H27A 0.9300
C28 C29 1.398(3)
C28 C36 1.437(3)
C29 C30 1.426(3)
C30 C31 1.410(3)
C31 C32 1.408(3)
C31 C35 1.432(3)
C32 C33 1.376(4)
C32 H32A 0.9300
C33 C34 1.404(3)
C33 H33A 0.9300
C34 H34A 0.9300
C35 C36 1.354(4)
C35 H35A 0.9300
C36 H36A 0.9300
O1W H1WA 0.8500
O1W H1WB 0.8500
O2W H2WA 0.8501
O2W H2WB 0.8500
O3W H3WA 0.8499
O3W H3WB 0.8499
